data_7033027
loop_
_publ_author_name
'Das, Lakshmi Kanta'
'G\'omez-Garc\'ia, Carlos J'
'Ghosh, Ashutosh'

_publ_section_title
;
 Influence of the central metal ion in controlling the self-assembly and
 magnetic properties of 2D coordination polymers derived from
 [(NiL)2M](2+) nodes (M = Ni, Zn and Cd) (H2L = salen-type di-Schiff base)
 and dicyanamide spacers.
;
_journal_issue 3
_journal_name_full 'Dalton transactions (Cambridge, England : 2003)'
_journal_page_first 1292
_journal_page_last 1302
_journal_paper_doi 10.1039/c4dt02823f
_journal_volume 44
_journal_year 2015
_chemical_formula_sum 'C38 H32 N10 Ni3 O4'
_chemical_formula_weight 868.87
_chemical_name_systematic
;
 ?
;
_space_group_IT_number 14
_symmetry_cell_setting monoclinic
_symmetry_space_group_name_Hall '-P 2ybc'
_symmetry_space_group_name_H-M 'P 1 21/c 1'
_atom_sites_solution_hydrogens geom
_atom_sites_solution_primary direct
_atom_sites_solution_secondary difmap
_audit_creation_method SHELXL-97
_cell_angle_alpha 90.000(5)
_cell_angle_beta 107.244(5)
_cell_angle_gamma 90.000(5)
_cell_formula_units_Z 4
_cell_length_a 16.236(5)
_cell_length_b 10.705(5)
_cell_length_c 21.821(5)
_cell_measurement_reflns_used 52678
_cell_measurement_temperature 293(2)
_cell_measurement_theta_max 27.6
_cell_measurement_theta_min 1.3
_cell_volume 3622(2)
_computing_cell_refinement 'Bruker SMART'
_computing_data_collection 'Bruker SMART'
_computing_data_reduction 'Bruker SAINT'
_computing_molecular_graphics 'Ortep-3 for Windows (Farrugia, 1997)'
_computing_publication_material 'WINGX V1.80.03'
_computing_structure_refinement 'SHELXL-97 (Sheldrick, 1997)'
_computing_structure_solution 'SHELXS-97 (Sheldrick, 1990)'
_diffrn_ambient_temperature 293(2)
_diffrn_measured_fraction_theta_full 0.998
_diffrn_measured_fraction_theta_max 0.998
_diffrn_measurement_device_type 'CCD area detector'
_diffrn_measurement_method 'phi and omega scans'
_diffrn_radiation_monochromator graphite
_diffrn_radiation_source 'fine-focus sealed tube'
_diffrn_radiation_type MoK\a
_diffrn_radiation_wavelength 0.71073
_diffrn_reflns_av_R_equivalents 0.0393
_diffrn_reflns_av_unetI/netI 0.0292
_diffrn_reflns_limit_h_max 21
_diffrn_reflns_limit_h_min -19
_diffrn_reflns_limit_k_max 13
_diffrn_reflns_limit_k_min -13
_diffrn_reflns_limit_l_max 28
_diffrn_reflns_limit_l_min -28
_diffrn_reflns_number 52678
_diffrn_reflns_theta_full 27.58
_diffrn_reflns_theta_max 27.58
_diffrn_reflns_theta_min 1.31
_exptl_absorpt_coefficient_mu 1.600
_exptl_absorpt_correction_T_max 0.8311
_exptl_absorpt_correction_T_min 0.6628
_exptl_absorpt_correction_type empirical
_exptl_absorpt_process_details SADABS
_exptl_crystal_colour Green
_exptl_crystal_density_diffrn 1.593
_exptl_crystal_density_method 'not measured'
_exptl_crystal_description Prismatic
_exptl_crystal_F_000 1784
_exptl_crystal_size_max 0.28
_exptl_crystal_size_mid 0.16
_exptl_crystal_size_min 0.12
_refine_diff_density_max 0.302
_refine_diff_density_min -0.317
_refine_diff_density_rms 0.055
_refine_ls_extinction_method none
_refine_ls_goodness_of_fit_ref 1.017
_refine_ls_hydrogen_treatment mixed
_refine_ls_matrix_type full
_refine_ls_number_parameters 512
_refine_ls_number_reflns 8362
_refine_ls_number_restraints 0
_refine_ls_restrained_S_all 1.017
_refine_ls_R_factor_all 0.0450
_refine_ls_R_factor_gt 0.0300
_refine_ls_shift/su_max 0.002
_refine_ls_shift/su_mean 0.000
_refine_ls_structure_factor_coef Fsqd
_refine_ls_weighting_details 'calc w=1/[\s^2^(Fo^2^)+(0.0376P)^2^+1.2003P] where P=(Fo^2^+2Fc^2^)/3'
_refine_ls_weighting_scheme calc
_refine_ls_wR_factor_gt 0.0715
_refine_ls_wR_factor_ref 0.0778
_reflns_number_gt 6531
_reflns_number_total 8362
_reflns_threshold_expression >2sigma(I)
_cod_data_source_file c4dt02823f2.cif
_cod_data_source_block 1
_cod_depositor_comments
;
The following automatic conversions were performed:

'_exptl_absorpt_correction_type' value 'EMPIRICAL' changed to
'empirical' according to
/usr/data/users/saulius/crontab/automatic-downloads/rss-feeds/RSC/lib/dictionaries/cif_core.dic
dictionary named 'cif_core.dic' version 2.4.2 from 2011-04-26.

Automatic conversion script
Id: cif_fix_values 2827 2014-09-09 07:05:25Z andrius 

 Adding full bibliography for 7033027--7033029.cif.
;
_cod_original_sg_symbol_H-M P21/c
_cod_database_code 7033027

loop_
_symmetry_equiv_pos_as_xyz
'x, y, z'
'-x, y+1/2, -z+1/2'
'-x, -y, -z'
'x, -y-1/2, z-1/2'

loop_
_atom_site_label
_atom_site_type_symbol
_atom_site_fract_x
_atom_site_fract_y
_atom_site_fract_z
_atom_site_U_iso_or_equiv
_atom_site_adp_type
_atom_site_occupancy
_atom_site_symmetry_multiplicity
_atom_site_calc_flag
_atom_site_refinement_flags
Ni2 Ni 0.241312(15) 0.12241(2) 0.251915(11) 0.02819(7) Uani 1 1 d .
Ni3 Ni 0.320614(16) -0.12342(2) 0.309339(12) 0.03264(7) Uani 1 1 d .
Ni1 Ni 0.134189(17) -0.06118(3) 0.163362(12) 0.03712(8) Uani 1 1 d .
C18 C 0.08085(15) -0.2664(2) 0.23067(12) 0.0459(5) Uani 1 1 d .
O31 O 0.16197(9) 0.12037(13) 0.15909(6) 0.0338(3) Uani 1 1 d .
O61 O 0.28822(9) -0.05089(13) 0.21990(7) 0.0382(3) Uani 1 1 d .
O41 O 0.31127(9) 0.05060(12) 0.33699(6) 0.0372(3) Uani 1 1 d .
N49 N 0.31763(12) -0.18403(17) 0.39602(9) 0.0419(4) Uani 1 1 d .
O11 O 0.15191(11) -0.01602(15) 0.25442(7) 0.0521(4) Uani 1 1 d .
N23 N 0.14352(12) -0.0917(2) 0.07458(9) 0.0479(5) Uani 1 1 d .
N19 N 0.11272(12) -0.24127(17) 0.18493(10) 0.0462(5) Uani 1 1 d .
C17 C 0.07494(13) -0.1851(2) 0.28199(10) 0.0397(5) Uani 1 1 d .
N8 N 0.41617(15) 0.3964(2) 0.20293(15) 0.0732(8) Uani 1 1 d .
N1 N 0.18383(11) 0.26442(17) 0.28561(9) 0.0396(4) Uani 1 1 d .
C29 C 0.18587(15) 0.3137(2) 0.11588(11) 0.0451(5) Uani 1 1 d .
H29 H 0.1876 0.3534 0.1541 0.054 Uiso 1 1 calc R
N53 N 0.31439(12) -0.29448(16) 0.26829(9) 0.0418(4) Uani 1 1 d .
C30 C 0.16999(12) 0.1849(2) 0.10969(9) 0.0367(5) Uani 1 1 d .
N6 N 0.33494(12) 0.23583(17) 0.23942(9) 0.0411(4) Uani 1 1 d .
C13 C 0.11226(14) -0.0026(2) 0.34958(10) 0.0434(5) Uani 1 1 d .
H13 H 0.1393 0.0746 0.3589 0.052 Uiso 1 1 calc R
C43 C 0.36225(15) 0.2227(2) 0.40527(10) 0.0440(5) Uani 1 1 d .
H43 H 0.3493 0.2768 0.3704 0.053 Uiso 1 1 calc R
C25 C 0.16380(15) 0.1282(2) 0.04997(10) 0.0466(6) Uani 1 1 d .
C60 C 0.33520(13) -0.0841(2) 0.18147(9) 0.0373(5) Uani 1 1 d .
C47 C 0.36483(15) 0.0156(2) 0.44933(10) 0.0426(5) Uani 1 1 d .
C55 C 0.36125(14) -0.2103(2) 0.17997(10) 0.0428(5) Uani 1 1 d .
C12 C 0.11417(13) -0.0655(2) 0.29428(10) 0.0362(5) Uani 1 1 d .
C42 C 0.34530(13) 0.0951(2) 0.39498(9) 0.0349(4) Uani 1 1 d .
C16 C 0.03180(15) -0.2312(2) 0.32458(12) 0.0503(6) Uani 1 1 d .
H16 H 0.0043 -0.3083 0.3162 0.060 Uiso 1 1 calc R
C54 C 0.34119(16) -0.3081(2) 0.21921(12) 0.0478(6) Uani 1 1 d .
C59 C 0.35707(15) 0.0013(2) 0.14104(10) 0.0479(5) Uani 1 1 d .
H59 H 0.3407 0.0844 0.1416 0.058 Uiso 1 1 calc R
C48 C 0.34366(16) -0.1154(2) 0.44600(11) 0.0478(6) Uani 1 1 d .
C28 C 0.19902(17) 0.3824(3) 0.06619(13) 0.0582(7) Uani 1 1 d .
H28 H 0.2107 0.4674 0.0717 0.070 Uiso 1 1 calc R
C45 C 0.41963(19) 0.1928(3) 0.51909(11) 0.0618(7) Uani 1 1 d .
H45 H 0.4453 0.2253 0.5598 0.074 Uiso 1 1 calc R
C21 C 0.07966(19) -0.3051(3) 0.07127(13) 0.0647(8) Uani 1 1 d .
H21A H 0.0250 -0.2629 0.0652 0.078 Uiso 1 1 calc R
H21B H 0.0688 -0.3794 0.0446 0.078 Uiso 1 1 calc R
C2 C 0.15577(13) 0.3441(2) 0.30825(10) 0.0366(5) Uani 1 1 d .
C51 C 0.33361(19) -0.4070(2) 0.37077(14) 0.0604(7) Uani 1 1 d .
H51A H 0.3947 -0.3889 0.3811 0.073 Uiso 1 1 calc R
H51B H 0.3277 -0.4897 0.3871 0.073 Uiso 1 1 calc R
C7 C 0.37695(14) 0.3056(2) 0.22260(11) 0.0407(5) Uani 1 1 d .
C14 C 0.07100(15) -0.0527(2) 0.39077(11) 0.0507(6) Uani 1 1 d .
H14 H 0.0713 -0.0093 0.4278 0.061 Uiso 1 1 calc R
C52 C 0.29568(19) -0.4084(2) 0.29902(13) 0.0570(7) Uani 1 1 d .
H52A H 0.3183 -0.4798 0.2819 0.068 Uiso 1 1 calc R
H52B H 0.2337 -0.4185 0.2884 0.068 Uiso 1 1 calc R
C24 C 0.15126(16) -0.0040(3) 0.03698(11) 0.0533(6) Uani 1 1 d .
C44 C 0.39768(17) 0.2697(2) 0.46592(11) 0.0529(6) Uani 1 1 d .
H44 H 0.4071 0.3553 0.4713 0.063 Uiso 1 1 calc R
C46 C 0.40279(18) 0.0678(3) 0.51041(11) 0.0582(7) Uani 1 1 d .
H46 H 0.4169 0.0156 0.5461 0.070 Uiso 1 1 calc R
C20 C 0.11433(18) -0.3442(2) 0.14052(13) 0.0599(7) Uani 1 1 d .
H20A H 0.0802 -0.4131 0.1485 0.072 Uiso 1 1 calc R
H20B H 0.1732 -0.3733 0.1487 0.072 Uiso 1 1 calc R
C22 C 0.1392(2) -0.2199(3) 0.04891(14) 0.0679(8) Uani 1 1 d .
H22A H 0.1967 -0.2555 0.0617 0.081 Uiso 1 1 calc R
H22B H 0.1198 -0.2162 0.0024 0.081 Uiso 1 1 calc R
C15 C 0.02914(16) -0.1664(3) 0.37787(12) 0.0559(7) Uani 1 1 d .
H15 H -0.0004 -0.1982 0.4050 0.067 Uiso 1 1 calc R
C58 C 0.40261(18) -0.0355(3) 0.10012(12) 0.0626(7) Uani 1 1 d .
H58 H 0.4167 0.0232 0.0735 0.075 Uiso 1 1 calc R
C26 C 0.17694(17) 0.2034(3) 0.00054(11) 0.0626(8) Uani 1 1 d .
H26 H 0.1729 0.1668 -0.0389 0.075 Uiso 1 1 calc R
C50 C 0.29290(19) -0.3133(2) 0.40484(13) 0.0581(7) Uani 1 1 d .
H50A H 0.2306 -0.3208 0.3887 0.070 Uiso 1 1 calc R
H50B H 0.3101 -0.3325 0.4503 0.070 Uiso 1 1 calc R
C56 C 0.40731(18) -0.2441(3) 0.13745(13) 0.0609(7) Uani 1 1 d .
H56 H 0.4244 -0.3268 0.1362 0.073 Uiso 1 1 calc R
C27 C 0.19515(19) 0.3268(3) 0.00841(13) 0.0664(8) Uani 1 1 d .
H27 H 0.2049 0.3735 -0.0247 0.080 Uiso 1 1 calc R
C57 C 0.4277(2) -0.1585(3) 0.09786(14) 0.0715(8) Uani 1 1 d .
H57 H 0.4581 -0.1826 0.0698 0.086 Uiso 1 1 calc R
C9 C 0.48753(14) 0.38278(19) 0.18912(11) 0.0393(5) Uani 1 1 d .
C4 C 0.06032(14) 0.44618(19) 0.34881(10) 0.0373(5) Uani 1 1 d .
N3 N 0.13254(14) 0.44213(19) 0.33470(12) 0.0611(6) Uani 1 1 d .
N10 N 0.54938(12) 0.38338(18) 0.17456(9) 0.0437(4) Uani 1 1 d .
N5 N -0.00055(13) 0.46172(18) 0.36395(10) 0.0473(5) Uani 1 1 d .
H48 H 0.3460(16) -0.155(2) 0.4864(12) 0.057(7) Uiso 1 1 d .
H54 H 0.3527(16) -0.395(2) 0.2075(12) 0.056(7) Uiso 1 1 d .
H24 H 0.1517(17) -0.030(2) -0.0047(13) 0.062(8) Uiso 1 1 d .
H18 H 0.0567(16) -0.346(2) 0.2317(11) 0.052(7) Uiso 1 1 d .

loop_
_atom_site_aniso_label
_atom_site_aniso_U_11
_atom_site_aniso_U_22
_atom_site_aniso_U_33
_atom_site_aniso_U_23
_atom_site_aniso_U_13
_atom_site_aniso_U_12
Ni2 0.03155(14) 0.02475(13) 0.03047(12) -0.00050(9) 0.01256(10) -0.00205(10)
Ni3 0.03418(14) 0.02780(14) 0.03972(14) 0.00044(10) 0.01676(11) 0.00264(10)
Ni1 0.03998(16) 0.03567(16) 0.04119(15) -0.01104(11) 0.02046(12) -0.00987(12)
C18 0.0385(12) 0.0311(12) 0.0627(15) 0.0010(11) 0.0067(11) -0.0061(10)
O31 0.0367(8) 0.0349(8) 0.0321(7) -0.0003(6) 0.0135(6) -0.0022(6)
O61 0.0457(8) 0.0324(8) 0.0419(8) 0.0003(6) 0.0215(6) 0.0087(6)
O41 0.0472(8) 0.0300(8) 0.0319(7) -0.0007(6) 0.0079(6) 0.0072(6)
N49 0.0442(10) 0.0387(10) 0.0457(10) 0.0091(8) 0.0180(8) 0.0039(8)
O11 0.0692(11) 0.0522(10) 0.0481(9) -0.0191(7) 0.0377(8) -0.0357(8)
N23 0.0444(11) 0.0574(13) 0.0437(10) -0.0206(10) 0.0159(9) -0.0095(9)
N19 0.0420(11) 0.0354(10) 0.0596(12) -0.0142(9) 0.0128(9) -0.0057(8)
C17 0.0332(11) 0.0359(12) 0.0490(12) 0.0091(10) 0.0106(9) -0.0028(9)
N8 0.0574(14) 0.0378(12) 0.147(2) 0.0171(13) 0.0649(16) 0.0056(10)
N1 0.0374(10) 0.0360(10) 0.0485(10) -0.0033(8) 0.0176(8) 0.0001(8)
C29 0.0467(13) 0.0452(14) 0.0470(12) 0.0108(10) 0.0193(10) 0.0098(10)
N53 0.0454(10) 0.0272(9) 0.0560(11) -0.0022(8) 0.0201(9) 0.0010(8)
C30 0.0252(10) 0.0495(13) 0.0357(10) 0.0058(9) 0.0097(8) 0.0048(9)
N6 0.0390(10) 0.0386(10) 0.0499(10) -0.0027(8) 0.0197(8) -0.0060(8)
C13 0.0447(13) 0.0470(13) 0.0422(11) 0.0014(10) 0.0188(10) -0.0077(10)
C43 0.0529(14) 0.0397(13) 0.0382(11) -0.0013(9) 0.0115(10) 0.0013(10)
C25 0.0391(12) 0.0659(16) 0.0341(11) 0.0020(10) 0.0099(9) 0.0023(11)
C60 0.0340(11) 0.0437(12) 0.0340(10) -0.0056(9) 0.0098(8) 0.0036(9)
C47 0.0482(13) 0.0438(13) 0.0361(11) 0.0027(9) 0.0129(9) 0.0074(10)
C55 0.0429(12) 0.0426(13) 0.0456(12) -0.0098(10) 0.0172(10) 0.0030(10)
C12 0.0321(11) 0.0404(12) 0.0391(10) 0.0024(9) 0.0151(8) -0.0049(9)
C42 0.0340(11) 0.0403(12) 0.0319(10) -0.0018(8) 0.0119(8) 0.0064(9)
C16 0.0414(13) 0.0441(14) 0.0629(15) 0.0211(11) 0.0114(11) -0.0056(10)
C54 0.0521(14) 0.0311(12) 0.0616(14) -0.0091(11) 0.0190(11) 0.0066(10)
C59 0.0515(14) 0.0529(15) 0.0421(12) 0.0015(10) 0.0181(10) 0.0005(11)
C48 0.0572(15) 0.0498(15) 0.0395(12) 0.0121(11) 0.0190(11) 0.0082(11)
C28 0.0610(16) 0.0535(16) 0.0641(16) 0.0227(13) 0.0249(13) 0.0106(12)
C45 0.0757(18) 0.0645(18) 0.0370(12) -0.0095(12) 0.0042(12) 0.0007(14)
C21 0.0642(17) 0.0550(17) 0.0713(17) -0.0327(14) 0.0143(14) -0.0118(13)
C2 0.0328(11) 0.0330(11) 0.0475(12) 0.0009(9) 0.0174(9) -0.0034(9)
C51 0.0661(18) 0.0315(13) 0.0806(19) 0.0170(12) 0.0169(14) 0.0052(11)
C7 0.0375(12) 0.0308(11) 0.0598(13) -0.0029(10) 0.0237(10) 0.0009(9)
C14 0.0473(13) 0.0662(17) 0.0442(12) 0.0098(11) 0.0224(10) 0.0016(12)
C52 0.0722(18) 0.0278(12) 0.0751(17) 0.0023(11) 0.0285(14) 0.0005(11)
C24 0.0491(14) 0.0789(19) 0.0319(11) -0.0131(12) 0.0122(10) -0.0030(13)
C44 0.0633(16) 0.0496(15) 0.0437(12) -0.0122(11) 0.0126(11) -0.0026(12)
C46 0.0755(18) 0.0608(17) 0.0334(11) 0.0055(11) 0.0088(11) 0.0092(14)
C20 0.0605(16) 0.0404(14) 0.0763(18) -0.0238(13) 0.0163(13) -0.0064(12)
C22 0.0739(19) 0.0705(19) 0.0653(16) -0.0360(15) 0.0296(14) -0.0110(15)
C15 0.0431(13) 0.0731(18) 0.0564(15) 0.0258(13) 0.0220(11) -0.0047(12)
C58 0.0705(18) 0.077(2) 0.0501(14) 0.0054(13) 0.0326(13) 0.0001(15)
C26 0.0565(16) 0.098(2) 0.0340(12) 0.0084(13) 0.0143(11) 0.0020(15)
C50 0.0750(18) 0.0441(15) 0.0592(15) 0.0142(12) 0.0260(13) -0.0059(13)
C56 0.0688(18) 0.0606(17) 0.0598(15) -0.0154(13) 0.0291(13) 0.0128(14)
C27 0.0683(18) 0.083(2) 0.0521(15) 0.0295(15) 0.0236(13) 0.0071(16)
C57 0.076(2) 0.093(2) 0.0598(16) -0.0082(16) 0.0420(15) 0.0124(17)
C9 0.0382(12) 0.0319(11) 0.0495(12) 0.0051(9) 0.0155(10) -0.0023(9)
C4 0.0406(12) 0.0276(11) 0.0446(11) -0.0003(9) 0.0139(9) 0.0010(9)
N3 0.0543(13) 0.0417(12) 0.1043(18) -0.0233(12) 0.0499(13) -0.0105(10)
N10 0.0340(10) 0.0475(12) 0.0520(11) -0.0004(9) 0.0165(8) -0.0070(8)
N5 0.0431(11) 0.0425(11) 0.0622(12) 0.0056(9) 0.0246(9) 0.0094(9)

loop_
_atom_type_symbol
_atom_type_description
_atom_type_scat_dispersion_real
_atom_type_scat_dispersion_imag
_atom_type_scat_source
C C 0.0033 0.0016 'International Tables Vol C Tables 4.2.6.8 and 6.1.1.4'
H H 0.0000 0.0000 'International Tables Vol C Tables 4.2.6.8 and 6.1.1.4'
N N 0.0061 0.0033 'International Tables Vol C Tables 4.2.6.8 and 6.1.1.4'
O O 0.0106 0.0060 'International Tables Vol C Tables 4.2.6.8 and 6.1.1.4'
Ni Ni 0.3393 1.1124 'International Tables Vol C Tables 4.2.6.8 and 6.1.1.4'

loop_
_geom_angle_atom_site_label_1
_geom_angle_atom_site_label_2
_geom_angle_atom_site_label_3
_geom_angle
_geom_angle_site_symmetry_1
_geom_angle_site_symmetry_3
O41 Ni2 N6 96.42(7) . .
O41 Ni2 N1 98.37(7) . .
N6 Ni2 N1 92.51(8) . .
O41 Ni2 O31 156.98(6) . .
N6 Ni2 O31 98.63(7) . .
N1 Ni2 O31 98.27(6) . .
O41 Ni2 O11 84.93(7) . .
N6 Ni2 O11 169.98(7) . .
N1 Ni2 O11 97.13(7) . .
O31 Ni2 O11 77.32(6) . .
O41 Ni2 O61 79.47(6) . .
N6 Ni2 O61 96.82(7) . .
N1 Ni2 O61 170.61(6) . .
O31 Ni2 O61 81.52(6) . .
O11 Ni2 O61 73.62(7) . .
O41 Ni2 Ni1 114.33(5) . .
N6 Ni2 Ni1 129.35(5) . .
N1 Ni2 Ni1 119.52(6) . .
O31 Ni2 Ni1 42.94(4) . .
O11 Ni2 Ni1 42.37(4) . .
O61 Ni2 Ni1 54.50(4) . .
O41 Ni3 N49 89.52(7) . .
O41 Ni3 O61 84.90(6) . .
N49 Ni3 O61 163.64(7) . .
O41 Ni3 N53 170.76(7) . .
N49 Ni3 N53 96.43(8) . .
O61 Ni3 N53 87.46(7) . .
O41 Ni3 N10 94.76(7) . 2_645
N49 Ni3 N10 99.31(8) . 2_645
O61 Ni3 N10 96.47(7) . 2_645
N53 Ni3 N10 91.25(8) . 2_645
O11 Ni1 O31 80.92(6) . .
O11 Ni1 N23 166.96(7) . .
O31 Ni1 N23 91.75(7) . .
O11 Ni1 N19 89.03(7) . .
O31 Ni1 N19 169.81(7) . .
N23 Ni1 N19 97.77(8) . .
O11 Ni1 N5 95.01(8) . 2_545
O31 Ni1 N5 95.86(7) . 2_545
N23 Ni1 N5 96.47(8) . 2_545
N19 Ni1 N5 86.71(8) . 2_545
O11 Ni1 Ni2 45.20(4) . .
O31 Ni1 Ni2 44.28(4) . .
N23 Ni1 Ni2 122.87(6) . .
N19 Ni1 Ni2 126.10(6) . .
N5 Ni1 Ni2 118.16(6) 2_545 .
N19 C18 C17 127.8(2) . .
C30 O31 Ni1 128.62(13) . .
C30 O31 Ni2 128.00(13) . .
Ni1 O31 Ni2 92.77(6) . .
C60 O61 Ni3 118.02(13) . .
C60 O61 Ni2 137.68(13) . .
Ni3 O61 Ni2 91.89(6) . .
C42 O41 Ni3 126.05(13) . .
C42 O41 Ni2 135.24(13) . .
Ni3 O41 Ni2 98.70(6) . .
C48 N49 C50 117.6(2) . .
C48 N49 Ni3 121.47(16) . .
C50 N49 Ni3 120.67(15) . .
C12 O11 Ni1 127.40(13) . .
C12 O11 Ni2 140.17(13) . .
Ni1 O11 Ni2 92.43(6) . .
C24 N23 C22 116.3(2) . .
C24 N23 Ni1 123.24(17) . .
C22 N23 Ni1 120.49(18) . .
C18 N19 C20 116.5(2) . .
C18 N19 Ni1 120.95(16) . .
C20 N19 Ni1 121.18(17) . .
C16 C17 C12 118.3(2) . .
C16 C17 C18 117.4(2) . .
C12 C17 C18 124.1(2) . .
C9 N8 C7 123.6(2) . .
C2 N1 Ni2 175.53(18) . .
C28 C29 C30 121.1(2) . .
C54 N53 C52 117.1(2) . .
C54 N53 Ni3 119.24(16) . .
C52 N53 Ni3 122.62(16) . .
O31 C30 C29 119.74(19) . .
O31 C30 C25 122.1(2) . .
C29 C30 C25 118.1(2) . .
C7 N6 Ni2 167.90(19) . .
C14 C13 C12 121.2(2) . .
C44 C43 C42 121.3(2) . .
C26 C25 C30 118.3(2) . .
C26 C25 C24 116.9(2) . .
C30 C25 C24 124.6(2) . .
O61 C60 C59 121.6(2) . .
O61 C60 C55 119.78(19) . .
C59 C60 C55 118.6(2) . .
C46 C47 C42 118.7(2) . .
C46 C47 C48 117.7(2) . .
C42 C47 C48 123.5(2) . .
C56 C55 C60 118.9(2) . .
C56 C55 C54 117.5(2) . .
C60 C55 C54 123.6(2) . .
O11 C12 C13 120.89(19) . .
O11 C12 C17 120.63(19) . .
C13 C12 C17 118.48(19) . .
O41 C42 C43 121.12(19) . .
O41 C42 C47 120.99(19) . .
C43 C42 C47 117.89(19) . .
C15 C16 C17 122.1(2) . .
N53 C54 C55 127.2(2) . .
C58 C59 C60 120.8(2) . .
N49 C48 C47 128.0(2) . .
C29 C28 C27 120.9(3) . .
C46 C45 C44 118.4(2) . .
C20 C21 C22 114.0(2) . .
N1 C2 N3 173.0(2) . .
C52 C51 C50 114.5(2) . .
N6 C7 N8 172.0(2) . .
C13 C14 C15 121.0(2) . .
N53 C52 C51 113.0(2) . .
N23 C24 C25 129.0(2) . .
C43 C44 C45 121.4(2) . .
C45 C46 C47 122.2(2) . .
N19 C20 C21 112.2(2) . .
N23 C22 C21 113.7(2) . .
C16 C15 C14 118.9(2) . .
C59 C58 C57 121.1(3) . .
C27 C26 C25 122.4(3) . .
N49 C50 C51 112.6(2) . .
C57 C56 C55 121.5(3) . .
C26 C27 C28 119.1(2) . .
C56 C57 C58 119.1(2) . .
N10 C9 N8 172.8(2) . .
N5 C4 N3 172.9(2) . .
C4 N3 C2 122.1(2) . .
C9 N10 Ni3 154.95(18) . 2_655
C4 N5 Ni1 144.57(19) . 2

loop_
_geom_bond_atom_site_label_1
_geom_bond_atom_site_label_2
_geom_bond_distance
_geom_bond_site_symmetry_2
Ni2 O41 2.0191(14) .
Ni2 N6 2.0261(19) .
Ni2 N1 2.0321(19) .
Ni2 O31 2.0533(14) .
Ni2 O11 2.0864(15) .
Ni2 O61 2.1966(15) .
Ni2 Ni1 2.9375(8) .
Ni3 O41 1.9778(16) .
Ni3 N49 2.0137(18) .
Ni3 O61 2.0198(15) .
Ni3 N53 2.0278(19) .
Ni3 N10 2.0358(19) 2_645
Ni1 O11 1.9814(15) .
Ni1 O31 2.0036(16) .
Ni1 N23 2.0143(19) .
Ni1 N19 2.039(2) .
Ni1 N5 2.087(2) 2_545
C18 N19 1.281(3) .
C18 C17 1.444(3) .
O31 C30 1.319(2) .
O61 C60 1.338(2) .
O41 C42 1.311(2) .
N49 C48 1.279(3) .
N49 C50 1.469(3) .
O11 C12 1.315(2) .
N23 C24 1.277(3) .
N23 C22 1.476(3) .
N19 C20 1.473(3) .
C17 C16 1.409(3) .
C17 C12 1.419(3) .
N8 C9 1.289(3) .
N8 C7 1.302(3) .
N1 C2 1.145(3) .
C29 C28 1.378(3) .
C29 C30 1.402(3) .
N53 C54 1.278(3) .
N53 C52 1.466(3) .
C30 C25 1.414(3) .
N6 C7 1.143(3) .
C13 C14 1.379(3) .
C13 C12 1.390(3) .
C43 C44 1.373(3) .
C43 C42 1.398(3) .
C25 C26 1.412(3) .
C25 C24 1.446(4) .
C60 C59 1.388(3) .
C60 C55 1.419(3) .
C47 C46 1.408(3) .
C47 C42 1.417(3) .
C47 C48 1.441(3) .
C55 C56 1.401(3) .
C55 C54 1.450(3) .
C16 C15 1.366(4) .
C59 C58 1.375(3) .
C28 C27 1.379(4) .
C45 C46 1.368(4) .
C45 C44 1.380(4) .
C21 C20 1.507(4) .
C21 C22 1.511(4) .
C2 N3 1.306(3) .
C51 C52 1.503(4) .
C51 C50 1.512(4) .
C14 C15 1.381(4) .
C58 C57 1.384(4) .
C26 C27 1.353(4) .
C56 C57 1.366(4) .
C9 N10 1.139(3) .
C4 N5 1.143(3) .
C4 N3 1.298(3) .
N10 Ni3 2.0358(19) 2_655
N5 Ni1 2.087(2) 2
